data_7208692
loop_
_publ_author_name
'Butterhof, Christian'
'B\"arwinkel, Kilian'
'Senker, J\"urgen'
'Breu, Josef'

_publ_section_title
;
 Polymorphism in co-crystals: a metastable form of the ionic co-crystal 2
 HBz&#x00B7;1 NaBz crystallised by flash evaporation
;
_journal_issue 20
_journal_name_full CrystEngComm
_journal_page_first 6744
_journal_paper_doi 10.1039/c2ce25562f
_journal_volume 14
_journal_year 2012
_chemical_formula_sum 'C21 H17 Na O6'
_chemical_formula_weight 388.34
_chemical_name_systematic
;
?
;
_space_group_IT_number 2
_symmetry_cell_setting triclinic
_symmetry_space_group_name_Hall '-P 1'
_symmetry_space_group_name_H-M 'P -1'
_atom_sites_solution_hydrogens geom
_atom_sites_solution_primary direct
_atom_sites_solution_secondary difmap
_audit_creation_method SHELXL-97
_cell_angle_alpha 109.97(3)
_cell_angle_beta 100.51(3)
_cell_angle_gamma 103.88(3)
_cell_formula_units_Z 2
_cell_length_a 6.8912(14)
_cell_length_b 12.082(2)
_cell_length_c 13.372(3)
_cell_measurement_reflns_used 1652
_cell_measurement_temperature 173(2)
_cell_measurement_theta_max 26.14
_cell_measurement_theta_min 1.90
_cell_volume 972.3(5)
_computing_cell_refinement 'STOE IPDS I'
_computing_data_collection 'STOE IPDS I'
_computing_data_reduction 'STOE X-RED'
_computing_molecular_graphics 'Diamond Version 3.0e'
_computing_publication_material 'Bruker SHELXTL'
_computing_structure_refinement 'SHELXL-97 (Sheldrick, 1997)'
_computing_structure_solution 'SHELXS-97 (Sheldrick, 1990)'
_diffrn_ambient_temperature 173(2)
_diffrn_measured_fraction_theta_full 0.923
_diffrn_measured_fraction_theta_max 0.923
_diffrn_measurement_device_type 'STOE IPDS I'
_diffrn_measurement_method 'phi scans'
_diffrn_radiation_monochromator graphite
_diffrn_radiation_source 'fine-focus sealed tube'
_diffrn_radiation_type MoK\a
_diffrn_radiation_wavelength 0.71073
_diffrn_reflns_av_R_equivalents 0.0896
_diffrn_reflns_av_sigmaI/netI 0.1438
_diffrn_reflns_limit_h_max 8
_diffrn_reflns_limit_h_min -8
_diffrn_reflns_limit_k_max 14
_diffrn_reflns_limit_k_min -14
_diffrn_reflns_limit_l_max 16
_diffrn_reflns_limit_l_min -16
_diffrn_reflns_number 8497
_diffrn_reflns_theta_full 26.14
_diffrn_reflns_theta_max 26.14
_diffrn_reflns_theta_min 1.90
_exptl_absorpt_coefficient_mu 0.116
_exptl_absorpt_correction_type none
_exptl_crystal_colour colourless
_exptl_crystal_density_diffrn 1.326
_exptl_crystal_density_method 'not measured'
_exptl_crystal_description needle
_exptl_crystal_F_000 404
_exptl_crystal_size_max 0.212
_exptl_crystal_size_mid 0.11
_exptl_crystal_size_min 0.06
_refine_diff_density_max 0.235
_refine_diff_density_min -0.160
_refine_diff_density_rms 0.050
_refine_ls_extinction_method none
_refine_ls_goodness_of_fit_ref 0.765
_refine_ls_hydrogen_treatment constr
_refine_ls_matrix_type full
_refine_ls_number_parameters 258
_refine_ls_number_reflns 3576
_refine_ls_number_restraints 0
_refine_ls_restrained_S_all 0.765
_refine_ls_R_factor_all 0.1643
_refine_ls_R_factor_gt 0.0461
_refine_ls_shift/su_max 0.000
_refine_ls_shift/su_mean 0.000
_refine_ls_structure_factor_coef Fsqd
_refine_ls_weighting_details 'calc w=1/[\s^2^(Fo^2^)+(0.0374P)^2^+0.0000P] where P=(Fo^2^+2Fc^2^)/3'
_refine_ls_weighting_scheme calc
_refine_ls_wR_factor_gt 0.0920
_refine_ls_wR_factor_ref 0.1309
_reflns_number_gt 1209
_reflns_number_total 3576
_reflns_threshold_expression >2sigma(I)
_cod_data_source_file c2ce25562f.txt
_cod_data_source_block ko
_cod_depositor_comments
;
The following automatic conversions were performed:

'_symmetry_cell_setting' value 'Triclinic' changed to 'triclinic'
according to /home/saulius/struct/CIF-dictionaries/cif_core.dic
dictionary named 'cif_core.dic' version 2.4.2 from 2011-04-26.

Automatic conversion script
Id: cif_fix_values 1891 2012-01-12 08:04:46Z andrius 
;
_cod_original_cell_volume 972.3(3)
_cod_original_sg_symbol_H-M P-1
_cod_database_code 7208692

loop_
_symmetry_equiv_pos_as_xyz
'x, y, z'
'-x, -y, -z'

loop_
_atom_site_label
_atom_site_type_symbol
_atom_site_fract_x
_atom_site_fract_y
_atom_site_fract_z
_atom_site_U_iso_or_equiv
_atom_site_adp_type
_atom_site_occupancy
_atom_site_symmetry_multiplicity
_atom_site_calc_flag
_atom_site_refinement_flags
Na2 Na 0.0000 0.0000 0.0000 0.0529(6) Uani 1 2 d S
O3 O 0.0001(5) 0.1049(3) 0.1824(2) 0.0596(8) Uani 1 1 d .
O1 O 0.2793(4) -0.0552(3) 0.1068(2) 0.0564(8) Uani 1 1 d .
O2 O 0.2697(5) 0.0355(3) 0.2813(2) 0.0673(9) Uani 1 1 d .
H2 H 0.1881 0.0623 0.2516 0.11(2) Uiso 1 1 calc R
O6 O 0.2962(4) 0.1774(3) 0.0482(2) 0.0579(8) Uani 1 1 d .
O5 O 0.5362(5) 0.3217(3) 0.2033(2) 0.0708(9) Uani 1 1 d .
H5B H 0.5907 0.2670 0.1931 0.13(3) Uiso 1 1 calc R
C2 C 0.5020(7) -0.0779(4) 0.2532(4) 0.0554(11) Uani 1 1 d .
C9 C -0.0372(7) 0.2482(4) 0.3463(3) 0.0494(11) Uani 1 1 d .
C14 C -0.1787(7) 0.2706(4) 0.4062(3) 0.0585(12) Uani 1 1 d .
H14A H -0.3213 0.2324 0.3710 0.070 Uiso 1 1 calc R
C8 C -0.1144(7) 0.1633(4) 0.2258(3) 0.0522(11) Uani 1 1 d .
C16 C 0.2505(7) 0.3754(4) 0.1346(3) 0.0539(11) Uani 1 1 d .
C10 C 0.1735(7) 0.3087(4) 0.3997(3) 0.0576(12) Uani 1 1 d .
H10A H 0.2700 0.2952 0.3605 0.069 Uiso 1 1 calc R
C1 C 0.3413(7) -0.0321(4) 0.2063(4) 0.0540(11) Uani 1 1 d .
C15 C 0.3605(7) 0.2817(4) 0.1242(4) 0.0527(11) Uani 1 1 d .
C12 C 0.1033(8) 0.4101(5) 0.5704(4) 0.0652(13) Uani 1 1 d .
H12A H 0.1505 0.4643 0.6451 0.078 Uiso 1 1 calc R
C11 C 0.2426(8) 0.3892(5) 0.5111(4) 0.0679(13) Uani 1 1 d .
H11A H 0.3850 0.4294 0.5458 0.082 Uiso 1 1 calc R
C17 C 0.3523(8) 0.4998(5) 0.2049(4) 0.0676(13) Uani 1 1 d .
H17A H 0.4924 0.5262 0.2446 0.081 Uiso 1 1 calc R
C7 C 0.5655(8) -0.0513(5) 0.3648(4) 0.0783(16) Uani 1 1 d .
H7A H 0.5062 -0.0041 0.4130 0.094 Uiso 1 1 calc R
C13 C -0.1084(8) 0.3498(4) 0.5183(4) 0.0638(13) Uani 1 1 d .
H13A H -0.2038 0.3623 0.5585 0.077 Uiso 1 1 calc R
C21 C 0.0401(7) 0.3363(5) 0.0757(4) 0.0654(13) Uani 1 1 d .
H21A H -0.0288 0.2531 0.0279 0.078 Uiso 1 1 calc R
C3 C 0.5938(8) -0.1469(5) 0.1835(4) 0.0735(15) Uani 1 1 d .
H3A H 0.5508 -0.1669 0.1076 0.088 Uiso 1 1 calc R
C20 C -0.0660(8) 0.4225(6) 0.0892(5) 0.0757(14) Uani 1 1 d .
H20A H -0.2069 0.3967 0.0513 0.091 Uiso 1 1 calc R
C4 C 0.7501(9) -0.1864(6) 0.2264(5) 0.0911(19) Uani 1 1 d .
H4A H 0.8147 -0.2305 0.1793 0.109 Uiso 1 1 calc R
C19 C 0.0375(10) 0.5458(6) 0.1586(5) 0.0812(16) Uani 1 1 d .
H19A H -0.0336 0.6032 0.1667 0.097 Uiso 1 1 calc R
C18 C 0.2446(9) 0.5845(5) 0.2160(4) 0.0751(14) Uani 1 1 d .
H18A H 0.3132 0.6681 0.2625 0.090 Uiso 1 1 calc R
C6 C 0.7177(10) -0.0944(6) 0.4057(5) 0.0962(19) Uani 1 1 d .
H6A H 0.7575 -0.0776 0.4810 0.115 Uiso 1 1 calc R
C5 C 0.8096(9) -0.1614(6) 0.3365(6) 0.0933(18) Uani 1 1 d .
H5A H 0.9123 -0.1897 0.3645 0.112 Uiso 1 1 calc R
Na1 Na 0.5000 0.0000 0.0000 0.0635(7) Uani 1 2 d S
O4 O -0.2938(5) 0.1510(3) 0.1685(2) 0.0598(8) Uani 1 1 d .

loop_
_atom_site_aniso_label
_atom_site_aniso_U_11
_atom_site_aniso_U_22
_atom_site_aniso_U_33
_atom_site_aniso_U_23
_atom_site_aniso_U_13
_atom_site_aniso_U_12
Na2 0.0470(14) 0.0556(15) 0.0516(13) 0.0177(12) 0.0094(11) 0.0187(11)
O3 0.059(2) 0.063(2) 0.0533(17) 0.0143(16) 0.0141(15) 0.0283(17)
O1 0.056(2) 0.059(2) 0.0519(17) 0.0214(15) 0.0127(14) 0.0192(15)
O2 0.072(2) 0.081(2) 0.0582(18) 0.0275(18) 0.0185(17) 0.042(2)
O6 0.0518(19) 0.053(2) 0.0577(18) 0.0154(16) 0.0103(14) 0.0127(15)
O5 0.057(2) 0.062(2) 0.068(2) 0.0064(17) -0.0061(17) 0.0213(18)
C2 0.058(3) 0.059(3) 0.058(3) 0.027(2) 0.019(2) 0.027(2)
C9 0.047(3) 0.051(3) 0.045(2) 0.017(2) 0.010(2) 0.015(2)
C14 0.056(3) 0.063(3) 0.052(2) 0.018(2) 0.009(2) 0.023(2)
C8 0.055(3) 0.053(3) 0.047(2) 0.020(2) 0.013(2) 0.017(2)
C16 0.054(3) 0.051(3) 0.056(3) 0.023(2) 0.016(2) 0.015(2)
C10 0.053(3) 0.059(3) 0.052(3) 0.018(2) 0.008(2) 0.015(2)
C1 0.058(3) 0.052(3) 0.051(3) 0.016(2) 0.019(2) 0.020(2)
C15 0.052(3) 0.050(3) 0.050(2) 0.017(2) 0.012(2) 0.013(2)
C12 0.080(4) 0.059(3) 0.051(3) 0.017(2) 0.014(3) 0.023(3)
C11 0.064(3) 0.071(4) 0.049(3) 0.015(2) 0.000(2) 0.015(3)
C17 0.069(3) 0.065(3) 0.065(3) 0.023(3) 0.014(3) 0.024(3)
C7 0.079(4) 0.094(4) 0.070(3) 0.036(3) 0.013(3) 0.046(3)
C13 0.068(4) 0.068(3) 0.058(3) 0.024(3) 0.019(3) 0.028(3)
C21 0.054(3) 0.065(3) 0.070(3) 0.025(3) 0.010(3) 0.018(3)
C3 0.076(4) 0.086(4) 0.086(3) 0.046(3) 0.036(3) 0.048(3)
C20 0.064(4) 0.083(4) 0.096(4) 0.048(4) 0.022(3) 0.034(3)
C4 0.089(5) 0.108(5) 0.128(5) 0.075(4) 0.053(4) 0.065(4)
C19 0.099(5) 0.083(4) 0.090(4) 0.046(4) 0.040(4) 0.052(4)
C18 0.090(4) 0.064(4) 0.075(3) 0.028(3) 0.024(3) 0.030(3)
C6 0.103(5) 0.110(5) 0.088(4) 0.054(4) 0.010(4) 0.051(4)
C5 0.080(4) 0.097(5) 0.126(5) 0.062(4) 0.022(4) 0.051(4)
Na1 0.0523(16) 0.0685(18) 0.0541(14) 0.0157(13) 0.0109(12) 0.0096(13)
O4 0.052(2) 0.063(2) 0.0545(17) 0.0159(16) 0.0059(15) 0.0213(15)

loop_
_atom_type_symbol
_atom_type_description
_atom_type_scat_dispersion_real
_atom_type_scat_dispersion_imag
_atom_type_scat_source
C C 0.0033 0.0016 'International Tables Vol C Tables 4.2.6.8 and 6.1.1.4'
H H 0.0000 0.0000 'International Tables Vol C Tables 4.2.6.8 and 6.1.1.4'
O O 0.0106 0.0060 'International Tables Vol C Tables 4.2.6.8 and 6.1.1.4'
Na Na 0.0362 0.0249 'International Tables Vol C Tables 4.2.6.8 and 6.1.1.4'

loop_
_geom_angle_atom_site_label_1
_geom_angle_atom_site_label_2
_geom_angle_atom_site_label_3
_geom_angle
_geom_angle_site_symmetry_1
_geom_angle_site_symmetry_3
_geom_angle_publ_flag
O1 Na1 O4 83.59(11) . 1_655 yes
O1 Na1 O4 96.41(11) . 2_555 yes
O1 Na1 O1 180.00 . 2_655 yes
O4 Na1 O4 180.00 1_655 2_555 yes
O1 Na1 O4 96.41(11) 2_655 1_655 yes
O1 Na1 O4 83.59(11) 2_655 2_555 yes
O1 Na2 O3 78.96(11) . . yes
O1 Na2 O6 79.51(11) . . yes
O1 Na2 O1 180.00 . 2_555 yes
O1 Na2 O3 101.04(11) . 2_555 yes
O1 Na2 O6 100.49(11) . 2_555 yes
O3 Na2 O6 82.79(11) . . yes
O1 Na2 O3 101.04(11) 2_555 . yes
O3 Na2 O3 180.00 . 2_555 yes
O3 Na2 O6 97.21(11) . 2_555 yes
O1 Na2 O6 100.49(11) 2_555 . yes
O3 Na2 O6 97.21(11) 2_555 . yes
O6 Na2 O6 180.00 . 2_555 yes
O1 Na2 O3 78.96(11) 2_555 2_555 yes
O1 Na2 O6 79.51(11) 2_555 2_555 yes
O3 Na2 O6 82.79(11) 2_555 2_555 yes
Na1 O1 Na2 88.43(10) . . yes
Na1 O1 C1 124.2(3) . . yes
Na2 O1 C1 131.4(3) . . yes
Na2 O3 C8 134.1(3) . . yes
Na1 O4 C8 129.9(3) 1_455 . yes
Na2 O6 C15 132.2(3) . . yes
C1 O2 H2 109.00 . . no
C15 O5 H5B 109.00 . . no
O1 C1 C2 123.6(4) . . yes
O1 C1 O2 122.8(4) . . yes
O2 C1 C2 113.7(4) . . yes
C3 C2 C7 118.8(5) . . no
C1 C2 C3 119.3(4) . . no
C1 C2 C7 121.9(5) . . no
C2 C3 C4 120.1(5) . . no
C3 C4 C5 120.6(6) . . no
C4 C5 C6 119.5(6) . . no
C5 C6 C7 120.7(6) . . no
C2 C7 C6 120.2(5) . . no
O4 C8 C9 119.4(4) . . yes
O3 C8 O4 121.3(3) . . yes
O3 C8 C9 119.3(4) . . yes
C8 C9 C10 121.4(4) . . no
C8 C9 C14 119.9(4) . . no
C10 C9 C14 118.7(4) . . no
C9 C10 C11 120.7(4) . . no
C10 C11 C12 120.6(5) . . no
C11 C12 C13 119.4(5) . . no
C12 C13 C14 120.2(5) . . no
C9 C14 C13 120.4(4) . . no
O5 C15 O6 122.7(5) . . yes
O5 C15 C16 113.6(4) . . yes
O6 C15 C16 123.8(4) . . yes
C15 C16 C17 120.9(4) . . no
C17 C16 C21 119.8(5) . . no
C15 C16 C21 119.3(4) . . no
C16 C17 C18 119.8(5) . . no
C17 C18 C19 120.4(6) . . no
C18 C19 C20 120.5(6) . . no
C19 C20 C21 120.1(6) . . no
C16 C21 C20 119.5(5) . . no
C2 C3 H3A 120.00 . . no
C4 C3 H3A 120.00 . . no
C3 C4 H4A 120.00 . . no
C5 C4 H4A 120.00 . . no
C4 C5 H5A 120.00 . . no
C6 C5 H5A 120.00 . . no
C5 C6 H6A 120.00 . . no
C7 C6 H6A 120.00 . . no
C2 C7 H7A 120.00 . . no
C6 C7 H7A 120.00 . . no
C9 C10 H10A 120.00 . . no
C11 C10 H10A 120.00 . . no
C10 C11 H11A 120.00 . . no
C12 C11 H11A 120.00 . . no
C11 C12 H12A 120.00 . . no
C13 C12 H12A 120.00 . . no
C12 C13 H13A 120.00 . . no
C14 C13 H13A 120.00 . . no
C9 C14 H14A 120.00 . . no
C13 C14 H14A 120.00 . . no
C16 C17 H17A 120.00 . . no
C18 C17 H17A 120.00 . . no
C17 C18 H18A 120.00 . . no
C19 C18 H18A 120.00 . . no
C18 C19 H19A 120.00 . . no
C20 C19 H19A 120.00 . . no
C19 C20 H20A 120.00 . . no
C21 C20 H20A 120.00 . . no
C16 C21 H21A 120.00 . . no
C20 C21 H21A 120.00 . . no

loop_
_geom_bond_atom_site_label_1
_geom_bond_atom_site_label_2
_geom_bond_distance
_geom_bond_site_symmetry_2
_geom_bond_publ_flag
Na1 O1 2.399(3) . yes
Na1 O4 2.281(3) 1_655 yes
Na1 O4 2.281(3) 2_555 yes
Na1 O1 2.399(3) 2_655 yes
Na2 O1 2.540(3) . yes
Na2 O3 2.333(3) . yes
Na2 O6 2.378(3) . yes
Na2 O1 2.540(3) 2_555 yes
Na2 O3 2.333(3) 2_555 yes
Na2 O6 2.378(3) 2_555 yes
O1 C1 1.230(5) . yes
O2 C1 1.316(6) . yes
O3 C8 1.270(6) . yes
O4 C8 1.275(6) . yes
O5 C15 1.312(6) . yes
O6 C15 1.229(6) . yes
O2 H2 0.8200 . no
O5 H5B 0.8200 . no
C1 C2 1.484(7) . no
C2 C7 1.374(7) . no
C2 C3 1.379(7) . no
C3 C4 1.388(9) . no
C4 C5 1.358(9) . no
C5 C6 1.364(10) . no
C6 C7 1.385(9) . no
C8 C9 1.493(5) . no
C9 C14 1.389(7) . no
C9 C10 1.382(7) . no
C10 C11 1.386(6) . no
C11 C12 1.368(8) . no
C12 C13 1.385(8) . no
C13 C14 1.389(6) . no
C15 C16 1.489(7) . no
C16 C21 1.395(7) . no
C16 C17 1.387(7) . no
C17 C18 1.386(9) . no
C18 C19 1.371(9) . no
C19 C20 1.376(10) . no
C20 C21 1.392(9) . no
C3 H3A 0.9300 . no
C4 H4A 0.9300 . no
C5 H5A 0.9300 . no
C6 H6A 0.9300 . no
C7 H7A 0.9300 . no
C10 H10A 0.9300 . no
C11 H11A 0.9300 . no
C12 H12A 0.9300 . no
C13 H13A 0.9300 . no
C14 H14A 0.9300 . no
C17 H17A 0.9300 . no
C18 H18A 0.9300 . no
C19 H19A 0.9300 . no
C20 H20A 0.9300 . no
C21 H21A 0.9300 . no

loop_
_geom_hbond_atom_site_label_D
_geom_hbond_atom_site_label_H
_geom_hbond_atom_site_label_A
_geom_hbond_distance_DH
_geom_hbond_distance_HA
_geom_hbond_distance_DA
_geom_hbond_angle_DHA
_geom_hbond_site_symmetry_A
O2 H2 O3 0.82 1.73 2.551(4) 174.7 .
O5 H5B O4 0.82 1.74 2.558(5) 178.7 1_655
